data_8107077
loop_
_publ_author_name
'Xin-Hong, Chang'
'Shi-Hui, Li'
'De-Guang, Du'

_publ_section_title
;
 Crystal structure of biphenyl-2,3&#x2032;,5,5&#x2032;-tetracarboxylic
 acid -- 4,4&#x2032;-biphenyl-4,4&#x2032;-diyldipyridine (3/2), C49H34N3O8
;
_journal_issue 3
_journal_name_full 'Zeitschrift f\"ur Kristallographie - New Crystal Structures'
_journal_page_first 1003
_journal_page_last 1006
_journal_paper_doi 10.1515/ncrs-2016-0088
_journal_volume 231
_journal_year 2016
_chemical_formula_sum 'C49 H34 N3 O8'
_chemical_formula_weight 792.79
_space_group_IT_number 2
_space_group_name_Hall '-P 1'
_space_group_name_H-M_alt 'P -1'
_symmetry_cell_setting triclinic
_symmetry_space_group_name_H-M 'P -1'
_atom_sites_solution_hydrogens geom
_atom_sites_solution_primary direct
_atom_sites_solution_secondary difmap
_cell_angle_alpha 106.6970(10)
_cell_angle_beta 100.3080(10)
_cell_angle_gamma 102.3780(10)
_cell_formula_units_Z 2
_cell_length_a 10.0660(3)
_cell_length_b 14.0604(2)
_cell_length_c 14.8204(3)
_cell_measurement_reflns_used 5966
_cell_measurement_temperature 296(2)
_cell_measurement_theta_max 27.39
_cell_measurement_theta_min 2.51
_cell_volume 1896.46(8)
_computing_cell_refinement 'Bruker SMART'
_computing_data_collection 'Bruker SMART'
_computing_data_reduction 'Bruker SAINT'
_computing_molecular_graphics 'Bruker SHELXTL'
_computing_publication_material 'Bruker SHELXTL'
_computing_structure_refinement 'SHELXL-97 (Sheldrick, 1997)'
_computing_structure_solution 'SHELXS-97 (Sheldrick, 1990)'
_diffrn_ambient_temperature 296(2)
_diffrn_measured_fraction_theta_full 0.998
_diffrn_measured_fraction_theta_max 0.998
_diffrn_measurement_device_type 'CCD area detector'
_diffrn_measurement_method 'phi and omega scans'
_diffrn_radiation_monochromator graphite
_diffrn_radiation_source 'fine-focus sealed tube'
_diffrn_radiation_type MoK\a
_diffrn_radiation_wavelength 0.71073
_diffrn_reflns_av_R_equivalents 0.0409
_diffrn_reflns_av_sigmaI/netI 0.0354
_diffrn_reflns_limit_h_max 12
_diffrn_reflns_limit_h_min -12
_diffrn_reflns_limit_k_max 17
_diffrn_reflns_limit_k_min -17
_diffrn_reflns_limit_l_max 17
_diffrn_reflns_limit_l_min -17
_diffrn_reflns_number 28129
_diffrn_reflns_theta_full 25.50
_diffrn_reflns_theta_max 25.50
_diffrn_reflns_theta_min 1.48
_diffrn_standards_decay_% 0
_diffrn_standards_interval_count 0
_diffrn_standards_interval_time 0
_diffrn_standards_number 0
_exptl_absorpt_coefficient_mu 0.095
_exptl_absorpt_correction_T_max 0.9729
_exptl_absorpt_correction_T_min 0.9620
_exptl_absorpt_correction_type multi-scan
_exptl_absorpt_process_details sadabs
_exptl_crystal_colour colourless
_exptl_crystal_density_diffrn 1.388
_exptl_crystal_density_method 'not measured'
_exptl_crystal_description block
_exptl_crystal_F_000 826
_exptl_crystal_size_max 0.41
_exptl_crystal_size_mid 0.38
_exptl_crystal_size_min 0.29
_refine_diff_density_max 0.310
_refine_diff_density_min -0.245
_refine_diff_density_rms 0.041
_refine_ls_extinction_method none
_refine_ls_goodness_of_fit_ref 0.993
_refine_ls_hydrogen_treatment constr
_refine_ls_matrix_type full
_refine_ls_number_parameters 545
_refine_ls_number_reflns 7050
_refine_ls_number_restraints 0
_refine_ls_restrained_S_all 0.993
_refine_ls_R_factor_all 0.0779
_refine_ls_R_factor_gt 0.0541
_refine_ls_shift/su_max 0.000
_refine_ls_shift/su_mean 0.000
_refine_ls_structure_factor_coef Fsqd
_refine_ls_weighting_details 'calc w=1/[\s^2^(Fo^2^)+(0.0381P)^2^+1.3785P] where P=(Fo^2^+2Fc^2^)/3'
_refine_ls_weighting_scheme calc
_refine_ls_wR_factor_gt 0.1132
_refine_ls_wR_factor_ref 0.1258
_reflns_number_gt 5130
_reflns_number_total 7050
_reflns_threshold_expression >2sigma(I)
_cod_data_source_file suppl_ncrs-2016-0088_suppl.cif
_cod_data_source_block a
_cod_depositor_comments
;
The following automatic conversions were performed:

data item '_symmetry_cell_setting' value 'Triclinic' was changed to
'triclinic' in accordance with the built-in table derived from the
CIF Core dictionary named 'cif_core.dic' version 2.4.5 last updated
on 2014-11-21.

Automatic conversion script
Id: cif_fix_values 8738 2021-04-28 16:35:53Z antanas 
;
_cod_original_cell_volume 1896.46(7)
_cod_original_sg_symbol_H-M P-1
_cod_database_code 8107077

loop_
_symmetry_equiv_pos_as_xyz
'x, y, z'
'-x, -y, -z'

loop_
_atom_site_label
_atom_site_type_symbol
_atom_site_fract_x
_atom_site_fract_y
_atom_site_fract_z
_atom_site_U_iso_or_equiv
_atom_site_adp_type
_atom_site_occupancy
_atom_site_symmetry_multiplicity
_atom_site_calc_flag
_atom_site_refinement_flags
_atom_site_disorder_assembly
_atom_site_disorder_group
N1 N -0.1544(2) 0.55501(14) 0.45806(15) 0.0447(5) Uani 1 1 d . . .
N2 N 0.5419(3) -0.35307(15) 0.81241(16) 0.0579(6) Uani 1 1 d . . .
N3 N 1.1957(2) 0.78858(15) 0.87780(15) 0.0498(5) Uani 1 1 d . . .
O1 O 0.7053(2) 1.02345(13) 0.10838(14) 0.0744(7) Uani 1 1 d . . .
H1D H 0.7379 1.0852 0.1180 0.112 Uiso 1 1 calc R . .
O2 O 0.81167(19) 1.07067(12) 0.26409(12) 0.0563(5) Uani 1 1 d . . .
O3 O 0.95542(18) 0.89691(13) 0.59638(12) 0.0528(5) Uani 1 1 d . . .
H3 H 1.0260 0.9132 0.6412 0.079 Uiso 1 1 calc R . .
O4 O 0.86150(18) 0.80228(14) 0.67909(12) 0.0545(5) Uani 1 1 d . . .
O5 O 0.38032(18) 0.57369(14) 0.53487(12) 0.0556(5) Uani 1 1 d . . .
H5 H 0.3060 0.5348 0.5335 0.083 Uiso 1 1 calc R . .
O6 O 0.28597(19) 0.52353(15) 0.37514(13) 0.0675(6) Uani 1 1 d . . .
O7 O 0.59059(18) 0.53694(12) 0.19795(13) 0.0531(5) Uani 1 1 d . . .
H7 H 0.5474 0.4772 0.1891 0.080 Uiso 1 1 calc R . .
O8 O 0.40075(19) 0.52835(12) 0.09083(14) 0.0620(5) Uani 1 1 d . . .
C1 C 0.4691(3) -0.2980(2) 0.7771(2) 0.0665(8) Uani 1 1 d . . .
H1 H 0.3743 -0.3286 0.7452 0.080 Uiso 1 1 calc R . .
C2 C 0.5287(3) -0.19703(19) 0.7861(2) 0.0653(8) Uani 1 1 d . . .
H2 H 0.4733 -0.1606 0.7614 0.078 Uiso 1 1 calc R . .
C3 C 0.6685(3) -0.14945(17) 0.83065(18) 0.0469(6) Uani 1 1 d . . .
C4 C 0.7451(3) -0.20759(19) 0.8653(2) 0.0605(7) Uani 1 1 d . . .
H4 H 0.8409 -0.1794 0.8952 0.073 Uiso 1 1 calc R . .
C5 C 0.6777(3) -0.3091(2) 0.8553(2) 0.0623(8) Uani 1 1 d . . .
H5A H 0.7301 -0.3475 0.8796 0.075 Uiso 1 1 calc R . .
C6 C 0.7346(3) -0.04031(17) 0.83990(19) 0.0494(6) Uani 1 1 d . . .
C7 C 0.6530(3) 0.0250(2) 0.8319(2) 0.0670(8) Uani 1 1 d . . .
H7A H 0.5564 0.0012 0.8232 0.080 Uiso 1 1 calc R . .
C8 C 0.7108(3) 0.12488(19) 0.8364(2) 0.0669(9) Uani 1 1 d . . .
H8 H 0.6519 0.1666 0.8300 0.080 Uiso 1 1 calc R . .
C9 C 0.8534(3) 0.16479(17) 0.85015(19) 0.0462(6) Uani 1 1 d . . .
C10 C 0.9349(3) 0.09916(19) 0.8582(2) 0.0628(8) Uani 1 1 d . . .
H10 H 1.0315 0.1229 0.8670 0.075 Uiso 1 1 calc R . .
C11 C 0.8772(3) -0.00097(19) 0.8535(2) 0.0645(8) Uani 1 1 d . . .
H11 H 0.9359 -0.0429 0.8597 0.077 Uiso 1 1 calc R . .
C12 C 0.9140(2) 0.27272(17) 0.85569(18) 0.0442(6) Uani 1 1 d . . .
C13 C 0.8320(3) 0.3276(2) 0.8208(2) 0.0676(9) Uani 1 1 d . . .
H13 H 0.7364 0.2956 0.7926 0.081 Uiso 1 1 calc R . .
C14 C 0.8866(3) 0.42807(19) 0.8262(2) 0.0621(8) Uani 1 1 d . . .
H14 H 0.8274 0.4625 0.8020 0.075 Uiso 1 1 calc R . .
C15 C 1.0276(2) 0.47864(16) 0.86682(16) 0.0383(5) Uani 1 1 d . . .
C16 C 1.1113(3) 0.42484(18) 0.9027(2) 0.0543(7) Uani 1 1 d . . .
H16 H 1.2068 0.4569 0.9312 0.065 Uiso 1 1 calc R . .
C17 C 1.0549(3) 0.32425(18) 0.8968(2) 0.0563(7) Uani 1 1 d . . .
H17 H 1.1139 0.2899 0.9214 0.068 Uiso 1 1 calc R . .
C18 C 1.0866(2) 0.58658(16) 0.87064(16) 0.0379(5) Uani 1 1 d . . .
C19 C 1.0161(3) 0.62962(18) 0.81102(18) 0.0476(6) Uani 1 1 d . . .
H19 H 0.9299 0.5907 0.7672 0.057 Uiso 1 1 calc R . .
C20 C 1.0731(3) 0.72971(18) 0.81633(19) 0.0501(6) Uani 1 1 d . . .
H20 H 1.0241 0.7571 0.7755 0.060 Uiso 1 1 calc R . .
C21 C 1.2654(3) 0.74826(19) 0.9352(2) 0.0573(7) Uani 1 1 d . . .
H21 H 1.3519 0.7888 0.9778 0.069 Uiso 1 1 calc R . .
C22 C 1.2141(3) 0.64879(18) 0.93364(19) 0.0510(7) Uani 1 1 d . . .
H22 H 1.2654 0.6234 0.9752 0.061 Uiso 1 1 calc R . .
C23 C 0.3792(3) 0.57623(18) 0.44692(18) 0.0455(6) Uani 1 1 d . . .
C24 C 0.5056(2) 0.65300(16) 0.44409(16) 0.0383(5) Uani 1 1 d . . .
C25 C 0.5069(2) 0.67453(16) 0.35878(16) 0.0373(5) Uani 1 1 d . . .
H25 H 0.4297 0.6407 0.3051 0.045 Uiso 1 1 calc R . .
C26 C 0.6203(2) 0.74539(15) 0.35106(15) 0.0323(5) Uani 1 1 d . . .
C27 C 0.7327(2) 0.79693(15) 0.43328(15) 0.0339(5) Uani 1 1 d . . .
H27 H 0.8089 0.8459 0.4304 0.041 Uiso 1 1 calc R . .
C28 C 0.7329(2) 0.77633(16) 0.51947(15) 0.0346(5) Uani 1 1 d . . .
C29 C 0.6194(2) 0.70358(17) 0.52485(16) 0.0385(5) Uani 1 1 d . . .
H29 H 0.6198 0.6890 0.5822 0.046 Uiso 1 1 calc R . .
C30 C 0.6237(2) 0.76698(15) 0.25862(15) 0.0318(5) Uani 1 1 d . . .
C31 C 0.5734(2) 0.68967(15) 0.16612(15) 0.0337(5) Uani 1 1 d . . .
C32 C 0.5771(2) 0.71622(16) 0.08342(16) 0.0392(5) Uani 1 1 d . . .
H32 H 0.5429 0.6647 0.0225 0.047 Uiso 1 1 calc R . .
C33 C 0.6303(2) 0.81707(16) 0.08926(16) 0.0395(5) Uani 1 1 d . . .
H33 H 0.6319 0.8332 0.0328 0.047 Uiso 1 1 calc R . .
C34 C 0.6817(2) 0.89461(15) 0.17988(16) 0.0337(5) Uani 1 1 d . . .
C35 C 0.6778(2) 0.86887(16) 0.26306(16) 0.0346(5) Uani 1 1 d . . .
H35 H 0.7123 0.9210 0.3236 0.042 Uiso 1 1 calc R . .
C36 C 0.7392(2) 1.00521(16) 0.18783(17) 0.0383(5) Uani 1 1 d . . .
C37 C 0.5131(2) 0.57666(16) 0.14883(16) 0.0381(5) Uani 1 1 d . . .
C38 C 0.8548(2) 0.82592(17) 0.60677(16) 0.0381(5) Uani 1 1 d . . .
C39 C -0.1371(3) 0.58239(18) 0.38164(19) 0.0494(6) Uani 1 1 d . . .
H39 H -0.2054 0.5484 0.3229 0.059 Uiso 1 1 calc R . .
C40 C -0.0231(3) 0.65867(18) 0.38486(18) 0.0487(6) Uani 1 1 d . . .
H40 H -0.0156 0.6750 0.3291 0.058 Uiso 1 1 calc R . .
C41 C 0.0801(2) 0.71095(16) 0.47069(17) 0.0394(5) Uani 1 1 d . . .
C42 C 0.0625(3) 0.68117(18) 0.54964(18) 0.0477(6) Uani 1 1 d . . .
H42 H 0.1299 0.7130 0.6090 0.057 Uiso 1 1 calc R . .
C43 C -0.0551(3) 0.60406(19) 0.54065(19) 0.0497(6) Uani 1 1 d . . .
H43 H -0.0651 0.5857 0.5951 0.060 Uiso 1 1 calc R . .
C44 C 0.2032(2) 0.79627(17) 0.47941(17) 0.0411(5) Uani 1 1 d . . .
C45 C 0.1944(3) 0.8588(2) 0.4231(2) 0.0745(10) Uani 1 1 d . . .
H45 H 0.1097 0.8473 0.3787 0.089 Uiso 1 1 calc R . .
C46 C 0.3092(3) 0.9383(2) 0.4315(2) 0.0772(10) Uani 1 1 d . . .
H46 H 0.2998 0.9796 0.3931 0.093 Uiso 1 1 calc R . .
C47 C 0.4377(2) 0.95772(17) 0.49591(18) 0.0443(6) Uani 1 1 d . . .
C48 C 0.4435(3) 0.8970(2) 0.5534(2) 0.0560(7) Uani 1 1 d . . .
H48 H 0.5271 0.9093 0.5992 0.067 Uiso 1 1 calc R . .
C49 C 0.3285(3) 0.8180(2) 0.5452(2) 0.0550(7) Uani 1 1 d . . .
H49 H 0.3368 0.7786 0.5856 0.066 Uiso 1 1 calc R . .

loop_
_atom_site_aniso_label
_atom_site_aniso_U_11
_atom_site_aniso_U_22
_atom_site_aniso_U_33
_atom_site_aniso_U_23
_atom_site_aniso_U_13
_atom_site_aniso_U_12
N1 0.0365(11) 0.0386(11) 0.0587(13) 0.0209(10) 0.0145(10) 0.0020(9)
N2 0.0796(18) 0.0350(11) 0.0600(14) 0.0209(10) 0.0211(13) 0.0089(12)
N3 0.0551(13) 0.0367(11) 0.0550(13) 0.0246(10) 0.0061(11) 0.0021(10)
O1 0.1040(17) 0.0379(10) 0.0607(12) 0.0314(9) -0.0119(11) -0.0144(10)
O2 0.0624(12) 0.0351(9) 0.0541(11) 0.0186(8) -0.0073(9) -0.0075(8)
O3 0.0436(10) 0.0489(10) 0.0508(10) 0.0226(8) -0.0061(8) -0.0101(8)
O4 0.0476(11) 0.0734(12) 0.0385(9) 0.0260(9) 0.0061(8) 0.0038(9)
O5 0.0467(11) 0.0603(11) 0.0517(10) 0.0277(9) 0.0131(8) -0.0135(9)
O6 0.0507(11) 0.0765(13) 0.0544(11) 0.0313(10) -0.0022(9) -0.0240(10)
O7 0.0567(11) 0.0311(8) 0.0654(11) 0.0244(8) -0.0014(9) 0.0033(8)
O8 0.0532(12) 0.0369(9) 0.0731(13) 0.0180(9) -0.0132(10) -0.0085(8)
C1 0.072(2) 0.0405(15) 0.077(2) 0.0252(14) 0.0045(16) 0.0004(14)
C2 0.076(2) 0.0380(14) 0.077(2) 0.0280(14) 0.0091(16) 0.0031(14)
C3 0.0615(17) 0.0348(12) 0.0491(14) 0.0178(11) 0.0239(13) 0.0099(12)
C4 0.0635(18) 0.0427(14) 0.085(2) 0.0307(14) 0.0322(16) 0.0123(13)
C5 0.075(2) 0.0425(15) 0.082(2) 0.0307(14) 0.0331(17) 0.0194(15)
C6 0.0595(17) 0.0318(12) 0.0598(16) 0.0189(11) 0.0230(13) 0.0077(12)
C7 0.0480(16) 0.0416(15) 0.119(3) 0.0372(16) 0.0295(17) 0.0076(13)
C8 0.0475(16) 0.0397(14) 0.126(3) 0.0427(16) 0.0279(17) 0.0123(13)
C9 0.0436(14) 0.0347(12) 0.0636(16) 0.0218(11) 0.0169(12) 0.0082(11)
C10 0.0451(16) 0.0388(14) 0.108(2) 0.0319(15) 0.0198(16) 0.0091(12)
C11 0.0555(18) 0.0364(14) 0.108(2) 0.0335(15) 0.0199(16) 0.0138(13)
C12 0.0397(14) 0.0335(12) 0.0618(16) 0.0223(11) 0.0143(12) 0.0060(10)
C13 0.0332(14) 0.0472(15) 0.123(3) 0.0466(17) 0.0036(15) 0.0008(12)
C14 0.0390(15) 0.0436(14) 0.108(2) 0.0424(15) 0.0060(15) 0.0070(12)
C15 0.0367(13) 0.0318(11) 0.0457(13) 0.0176(10) 0.0093(10) 0.0033(10)
C16 0.0383(14) 0.0409(13) 0.0800(19) 0.0326(13) -0.0011(13) 0.0009(11)
C17 0.0435(15) 0.0415(14) 0.085(2) 0.0357(14) 0.0020(14) 0.0074(12)
C18 0.0402(13) 0.0330(11) 0.0411(12) 0.0172(10) 0.0093(10) 0.0059(10)
C19 0.0464(15) 0.0400(13) 0.0506(14) 0.0219(11) 0.0009(12) 0.0008(11)
C20 0.0533(16) 0.0435(14) 0.0575(15) 0.0313(12) 0.0066(13) 0.0089(12)
C21 0.0539(16) 0.0418(14) 0.0653(17) 0.0280(13) -0.0049(13) -0.0052(12)
C22 0.0483(15) 0.0414(13) 0.0619(16) 0.0301(12) 0.0010(13) 0.0035(12)
C23 0.0404(14) 0.0451(14) 0.0487(15) 0.0237(12) 0.0096(12) -0.0015(11)
C24 0.0342(12) 0.0369(12) 0.0429(13) 0.0187(10) 0.0098(10) 0.0015(10)
C25 0.0319(12) 0.0355(12) 0.0398(12) 0.0159(10) 0.0042(10) -0.0001(10)
C26 0.0318(12) 0.0270(10) 0.0381(12) 0.0151(9) 0.0078(9) 0.0038(9)
C27 0.0323(12) 0.0276(10) 0.0400(12) 0.0150(9) 0.0084(10) 0.0008(9)
C28 0.0320(12) 0.0327(11) 0.0378(12) 0.0131(9) 0.0082(9) 0.0058(9)
C29 0.0383(13) 0.0395(12) 0.0400(12) 0.0198(10) 0.0113(10) 0.0056(10)
C30 0.0267(11) 0.0297(10) 0.0383(12) 0.0163(9) 0.0046(9) 0.0027(9)
C31 0.0289(12) 0.0283(11) 0.0425(12) 0.0158(9) 0.0056(10) 0.0027(9)
C32 0.0442(14) 0.0316(11) 0.0363(12) 0.0114(9) 0.0057(10) 0.0036(10)
C33 0.0441(14) 0.0375(12) 0.0384(12) 0.0205(10) 0.0084(10) 0.0061(10)
C34 0.0266(11) 0.0312(11) 0.0438(12) 0.0186(10) 0.0066(9) 0.0034(9)
C35 0.0329(12) 0.0295(11) 0.0368(12) 0.0124(9) 0.0047(9) 0.0017(9)
C36 0.0337(13) 0.0333(12) 0.0469(14) 0.0202(11) 0.0063(11) 0.0021(10)
C37 0.0394(13) 0.0310(11) 0.0408(12) 0.0143(10) 0.0074(11) 0.0033(10)
C38 0.0351(13) 0.0384(12) 0.0398(13) 0.0145(10) 0.0092(10) 0.0068(10)
C39 0.0392(14) 0.0471(14) 0.0524(15) 0.0182(12) 0.0053(12) -0.0032(11)
C40 0.0437(15) 0.0487(14) 0.0488(14) 0.0203(12) 0.0134(12) -0.0030(12)
C41 0.0325(12) 0.0343(12) 0.0510(14) 0.0142(10) 0.0161(11) 0.0043(10)
C42 0.0370(14) 0.0465(14) 0.0516(15) 0.0179(12) 0.0087(11) -0.0038(11)
C43 0.0457(15) 0.0487(14) 0.0555(15) 0.0254(12) 0.0159(13) 0.0018(12)
C44 0.0338(13) 0.0360(12) 0.0493(14) 0.0132(10) 0.0135(11) 0.0010(10)
C45 0.0464(17) 0.078(2) 0.089(2) 0.0512(18) -0.0044(15) -0.0164(15)
C46 0.0516(18) 0.077(2) 0.098(2) 0.0599(19) -0.0015(17) -0.0166(15)
C47 0.0361(13) 0.0364(12) 0.0576(15) 0.0148(11) 0.0173(11) 0.0020(10)
C48 0.0350(14) 0.0547(15) 0.0750(18) 0.0330(14) 0.0066(13) -0.0027(12)
C49 0.0410(15) 0.0530(15) 0.0707(18) 0.0346(14) 0.0087(13) -0.0011(12)

loop_
_atom_type_symbol
_atom_type_description
_atom_type_scat_dispersion_real
_atom_type_scat_dispersion_imag
_atom_type_scat_source
C C 0.0033 0.0016 'International Tables Vol C Tables 4.2.6.8 and 6.1.1.4'
H H 0.0000 0.0000 'International Tables Vol C Tables 4.2.6.8 and 6.1.1.4'
N N 0.0061 0.0033 'International Tables Vol C Tables 4.2.6.8 and 6.1.1.4'
O O 0.0106 0.0060 'International Tables Vol C Tables 4.2.6.8 and 6.1.1.4'

loop_
_geom_angle_atom_site_label_1
_geom_angle_atom_site_label_2
_geom_angle_atom_site_label_3
_geom_angle
_geom_angle_site_symmetry_1
_geom_angle_site_symmetry_3
C39 N1 C43 117.2(2) . .
C1 N2 C5 118.0(2) . .
C20 N3 C21 118.4(2) . .
C36 O1 H1D 109.5 . .
C38 O3 H3 109.5 . .
C23 O5 H5 109.5 . .
C37 O7 H7 109.5 . .
N2 C1 C2 122.2(3) . .
N2 C1 H1 118.9 . .
C2 C1 H1 118.9 . .
C3 C2 C1 121.0(3) . .
C3 C2 H2 119.5 . .
C1 C2 H2 119.5 . .
C2 C3 C4 116.8(2) . .
C2 C3 C6 121.4(2) . .
C4 C3 C6 121.8(2) . .
C3 C4 C5 119.4(3) . .
C3 C4 H4 120.3 . .
C5 C4 H4 120.3 . .
N2 C5 C4 122.6(3) . .
N2 C5 H5A 118.7 . .
C4 C5 H5A 118.7 . .
C7 C6 C11 116.9(2) . .
C7 C6 C3 120.4(2) . .
C11 C6 C3 122.7(2) . .
C6 C7 C8 121.5(3) . .
C6 C7 H7A 119.2 . .
C8 C7 H7A 119.2 . .
C9 C8 C7 121.9(2) . .
C9 C8 H8 119.1 . .
C7 C8 H8 119.1 . .
C10 C9 C8 116.4(2) . .
C10 C9 C12 122.4(2) . .
C8 C9 C12 121.2(2) . .
C9 C10 C11 121.8(3) . .
C9 C10 H10 119.1 . .
C11 C10 H10 119.1 . .
C10 C11 C6 121.5(2) . .
C10 C11 H11 119.2 . .
C6 C11 H11 119.2 . .
C13 C12 C17 116.3(2) . .
C13 C12 C9 121.6(2) . .
C17 C12 C9 122.2(2) . .
C12 C13 C14 122.2(2) . .
C12 C13 H13 118.9 . .
C14 C13 H13 118.9 . .
C15 C14 C13 121.1(2) . .
C15 C14 H14 119.5 . .
C13 C14 H14 119.5 . .
C16 C15 C14 117.4(2) . .
C16 C15 C18 121.7(2) . .
C14 C15 C18 120.8(2) . .
C15 C16 C17 120.8(2) . .
C15 C16 H16 119.6 . .
C17 C16 H16 119.6 . .
C12 C17 C16 122.3(2) . .
C12 C17 H17 118.9 . .
C16 C17 H17 118.9 . .
C19 C18 C22 116.7(2) . .
C19 C18 C15 121.6(2) . .
C22 C18 C15 121.7(2) . .
C18 C19 C20 120.3(2) . .
C18 C19 H19 119.9 . .
C20 C19 H19 119.9 . .
N3 C20 C19 122.2(2) . .
N3 C20 H20 118.9 . .
C19 C20 H20 118.9 . .
N3 C21 C22 122.3(2) . .
N3 C21 H21 118.9 . .
C22 C21 H21 118.9 . .
C18 C22 C21 120.2(2) . .
C18 C22 H22 119.9 . .
C21 C22 H22 119.9 . .
O6 C23 O5 124.2(2) . .
O6 C23 C24 122.7(2) . .
O5 C23 C24 113.2(2) . .
C25 C24 C29 119.6(2) . .
C25 C24 C23 118.7(2) . .
C29 C24 C23 121.7(2) . .
C24 C25 C26 121.8(2) . .
C24 C25 H25 119.1 . .
C26 C25 H25 119.1 . .
C25 C26 C27 117.87(19) . .
C25 C26 C30 122.05(18) . .
C27 C26 C30 120.08(18) . .
C28 C27 C26 120.97(19) . .
C28 C27 H27 119.5 . .
C26 C27 H27 119.5 . .
C29 C28 C27 120.10(19) . .
C29 C28 C38 117.68(19) . .
C27 C28 C38 122.15(19) . .
C24 C29 C28 119.6(2) . .
C24 C29 H29 120.2 . .
C28 C29 H29 120.2 . .
C35 C30 C31 117.81(19) . .
C35 C30 C26 118.98(18) . .
C31 C30 C26 123.21(17) . .
C32 C31 C30 119.79(18) . .
C32 C31 C37 115.77(19) . .
C30 C31 C37 124.43(19) . .
C31 C32 C33 121.5(2) . .
C31 C32 H32 119.2 . .
C33 C32 H32 119.2 . .
C32 C33 C34 119.7(2) . .
C32 C33 H33 120.2 . .
C34 C33 H33 120.2 . .
C35 C34 C33 119.21(19) . .
C35 C34 C36 120.26(19) . .
C33 C34 C36 120.53(19) . .
C34 C35 C30 122.0(2) . .
C34 C35 H35 119.0 . .
C30 C35 H35 119.0 . .
O2 C36 O1 123.8(2) . .
O2 C36 C34 121.8(2) . .
O1 C36 C34 114.34(19) . .
O8 C37 O7 124.2(2) . .
O8 C37 C31 120.6(2) . .
O7 C37 C31 115.21(19) . .
O4 C38 O3 123.7(2) . .
O4 C38 C28 122.9(2) . .
O3 C38 C28 113.47(19) . .
N1 C39 C40 123.2(2) . .
N1 C39 H39 118.4 . .
C40 C39 H39 118.4 . .
C39 C40 C41 120.0(2) . .
C39 C40 H40 120.0 . .
C41 C40 H40 120.0 . .
C40 C41 C42 116.5(2) . .
C40 C41 C44 122.5(2) . .
C42 C41 C44 121.1(2) . .
C41 C42 C43 120.0(2) . .
C41 C42 H42 120.0 . .
C43 C42 H42 120.0 . .
N1 C43 C42 123.0(2) . .
N1 C43 H43 118.5 . .
C42 C43 H43 118.5 . .
C49 C44 C45 117.1(2) . .
C49 C44 C41 121.5(2) . .
C45 C44 C41 121.4(2) . .
C44 C45 C46 121.2(3) . .
C44 C45 H45 119.4 . .
C46 C45 H45 119.4 . .
C47 C46 C45 121.5(3) . .
C47 C46 H46 119.3 . .
C45 C46 H46 119.3 . .
C48 C47 C46 116.6(2) . .
C48 C47 C47 121.8(3) . 2_676
C46 C47 C47 121.6(3) . 2_676
C47 C48 C49 121.8(2) . .
C47 C48 H48 119.1 . .
C49 C48 H48 119.1 . .
C44 C49 C48 121.8(2) . .
C44 C49 H49 119.1 . .
C48 C49 H49 119.1 . .

loop_
_geom_bond_atom_site_label_1
_geom_bond_atom_site_label_2
_geom_bond_distance
_geom_bond_site_symmetry_2
N1 C39 1.324(3) .
N1 C43 1.325(3) .
N2 C1 1.323(3) .
N2 C5 1.325(4) .
N3 C20 1.328(3) .
N3 C21 1.331(3) .
O1 C36 1.279(3) .
O1 H1D 0.8200 .
O2 C36 1.215(3) .
O3 C38 1.325(3) .
O3 H3 0.8200 .
O4 C38 1.205(3) .
O5 C23 1.312(3) .
O5 H5 0.8200 .
O6 C23 1.205(3) .
O7 C37 1.291(3) .
O7 H7 0.8200 .
O8 C37 1.211(3) .
C1 C2 1.375(3) .
C1 H1 0.9300 .
C2 C3 1.369(4) .
C2 H2 0.9300 .
C3 C4 1.377(4) .
C3 C6 1.492(3) .
C4 C5 1.395(3) .
C4 H4 0.9300 .
C5 H5A 0.9300 .
C6 C7 1.372(4) .
C6 C11 1.378(4) .
C7 C8 1.378(3) .
C7 H7A 0.9300 .
C8 C9 1.379(3) .
C8 H8 0.9300 .
C9 C10 1.375(3) .
C9 C12 1.482(3) .
C10 C11 1.379(3) .
C10 H10 0.9300 .
C11 H11 0.9300 .
C12 C13 1.376(3) .
C12 C17 1.380(3) .
C13 C14 1.376(3) .
C13 H13 0.9300 .
C14 C15 1.378(3) .
C14 H14 0.9300 .
C15 C16 1.381(3) .
C15 C18 1.487(3) .
C16 C17 1.377(3) .
C16 H16 0.9300 .
C17 H17 0.9300 .
C18 C19 1.385(3) .
C18 C22 1.380(3) .
C19 C20 1.375(3) .
C19 H19 0.9300 .
C20 H20 0.9300 .
C21 C22 1.375(3) .
C21 H21 0.9300 .
C22 H22 0.9300 .
C23 C24 1.497(3) .
C24 C25 1.384(3) .
C24 C29 1.386(3) .
C25 C26 1.390(3) .
C25 H25 0.9300 .
C26 C27 1.392(3) .
C26 C30 1.491(3) .
C27 C28 1.388(3) .
C27 H27 0.9300 .
C28 C29 1.392(3) .
C28 C38 1.488(3) .
C29 H29 0.9300 .
C30 C35 1.397(3) .
C30 C31 1.406(3) .
C31 C32 1.384(3) .
C31 C37 1.502(3) .
C32 C33 1.375(3) .
C32 H32 0.9300 .
C33 C34 1.389(3) .
C33 H33 0.9300 .
C34 C35 1.385(3) .
C34 C36 1.500(3) .
C35 H35 0.9300 .
C39 C40 1.376(3) .
C39 H39 0.9300 .
C40 C41 1.378(3) .
C40 H40 0.9300 .
C41 C42 1.378(3) .
C41 C44 1.486(3) .
C42 C43 1.380(3) .
C42 H42 0.9300 .
C43 H43 0.9300 .
C44 C49 1.363(3) .
C44 C45 1.381(3) .
C45 C46 1.384(4) .
C45 H45 0.9300 .
C46 C47 1.384(4) .
C46 H46 0.9300 .
C47 C48 1.371(3) .
C47 C47 1.492(4) 2_676
C48 C49 1.381(3) .
C48 H48 0.9300 .
C49 H49 0.9300 .

loop_
_geom_hbond_atom_site_label_D
_geom_hbond_atom_site_label_H
_geom_hbond_atom_site_label_A
_geom_hbond_distance_DH
_geom_hbond_distance_HA
_geom_hbond_distance_DA
_geom_hbond_angle_DHA
_geom_hbond_site_symmetry_A
O1 H1D N3 0.82 1.74 2.551(2) 172.6 2_776
O3 H3 O2 0.82 1.88 2.692(2) 171.2 2_776
O5 H5 N1 0.82 1.81 2.624(2) 173.0 2_566
O7 H7 N2 0.82 1.77 2.590(3) 172.2 2_656

loop_
_geom_torsion_atom_site_label_1
_geom_torsion_atom_site_label_2
_geom_torsion_atom_site_label_3
_geom_torsion_atom_site_label_4
_geom_torsion
_geom_torsion_site_symmetry_1
_geom_torsion_site_symmetry_2
_geom_torsion_site_symmetry_3
_geom_torsion_site_symmetry_4
C5 N2 C1 C2 -1.9(4) . . . .
N2 C1 C2 C3 1.4(5) . . . .
C1 C2 C3 C4 0.2(4) . . . .
C1 C2 C3 C6 179.4(3) . . . .
C2 C3 C4 C5 -1.2(4) . . . .
C6 C3 C4 C5 179.6(2) . . . .
C1 N2 C5 C4 0.8(4) . . . .
C3 C4 C5 N2 0.7(4) . . . .
C2 C3 C6 C7 20.0(4) . . . .
C4 C3 C6 C7 -160.8(3) . . . .
C2 C3 C6 C11 -157.9(3) . . . .
C4 C3 C6 C11 21.3(4) . . . .
C11 C6 C7 C8 0.5(5) . . . .
C3 C6 C7 C8 -177.5(3) . . . .
C6 C7 C8 C9 -0.7(5) . . . .
C7 C8 C9 C10 0.6(5) . . . .
C7 C8 C9 C12 -179.5(3) . . . .
C8 C9 C10 C11 -0.5(5) . . . .
C12 C9 C10 C11 179.6(3) . . . .
C9 C10 C11 C6 0.4(5) . . . .
C7 C6 C11 C10 -0.4(5) . . . .
C3 C6 C11 C10 177.5(3) . . . .
C10 C9 C12 C13 161.2(3) . . . .
C8 C9 C12 C13 -18.8(4) . . . .
C10 C9 C12 C17 -19.5(4) . . . .
C8 C9 C12 C17 160.6(3) . . . .
C17 C12 C13 C14 0.1(5) . . . .
C9 C12 C13 C14 179.4(3) . . . .
C12 C13 C14 C15 0.3(5) . . . .
C13 C14 C15 C16 -0.7(4) . . . .
C13 C14 C15 C18 178.8(3) . . . .
C14 C15 C16 C17 0.6(4) . . . .
C18 C15 C16 C17 -178.8(3) . . . .
C13 C12 C17 C16 -0.1(4) . . . .
C9 C12 C17 C16 -179.5(3) . . . .
C15 C16 C17 C12 -0.2(5) . . . .
C16 C15 C18 C19 160.5(3) . . . .
C14 C15 C18 C19 -18.9(4) . . . .
C16 C15 C18 C22 -19.5(4) . . . .
C14 C15 C18 C22 161.1(3) . . . .
C22 C18 C19 C20 -0.2(4) . . . .
C15 C18 C19 C20 179.8(2) . . . .
C21 N3 C20 C19 0.6(4) . . . .
C18 C19 C20 N3 -0.1(4) . . . .
C20 N3 C21 C22 -0.8(4) . . . .
C19 C18 C22 C21 0.0(4) . . . .
C15 C18 C22 C21 180.0(3) . . . .
N3 C21 C22 C18 0.5(4) . . . .
O6 C23 C24 C25 9.0(4) . . . .
O5 C23 C24 C25 -170.3(2) . . . .
O6 C23 C24 C29 -172.0(3) . . . .
O5 C23 C24 C29 8.8(3) . . . .
C29 C24 C25 C26 0.5(3) . . . .
C23 C24 C25 C26 179.6(2) . . . .
C24 C25 C26 C27 -1.6(3) . . . .
C24 C25 C26 C30 178.5(2) . . . .
C25 C26 C27 C28 1.5(3) . . . .
C30 C26 C27 C28 -178.63(19) . . . .
C26 C27 C28 C29 -0.3(3) . . . .
C26 C27 C28 C38 176.6(2) . . . .
C25 C24 C29 C28 0.7(3) . . . .
C23 C24 C29 C28 -178.3(2) . . . .
C27 C28 C29 C24 -0.9(3) . . . .
C38 C28 C29 C24 -177.9(2) . . . .
C25 C26 C30 C35 139.9(2) . . . .
C27 C26 C30 C35 -40.0(3) . . . .
C25 C26 C30 C31 -39.4(3) . . . .
C27 C26 C30 C31 140.7(2) . . . .
C35 C30 C31 C32 -0.8(3) . . . .
C26 C30 C31 C32 178.5(2) . . . .
C35 C30 C31 C37 179.6(2) . . . .
C26 C30 C31 C37 -1.2(3) . . . .
C30 C31 C32 C33 0.6(3) . . . .
C37 C31 C32 C33 -179.8(2) . . . .
C31 C32 C33 C34 0.0(4) . . . .
C32 C33 C34 C35 -0.3(3) . . . .
C32 C33 C34 C36 -179.6(2) . . . .
C33 C34 C35 C30 0.0(3) . . . .
C36 C34 C35 C30 179.3(2) . . . .
C31 C30 C35 C34 0.5(3) . . . .
C26 C30 C35 C34 -178.76(19) . . . .
C35 C34 C36 O2 17.0(3) . . . .
C33 C34 C36 O2 -163.7(2) . . . .
C35 C34 C36 O1 -163.0(2) . . . .
C33 C34 C36 O1 16.3(3) . . . .
C32 C31 C37 O8 -50.0(3) . . . .
C30 C31 C37 O8 129.6(3) . . . .
C32 C31 C37 O7 128.5(2) . . . .
C30 C31 C37 O7 -51.8(3) . . . .
C29 C28 C38 O4 3.5(3) . . . .
C27 C28 C38 O4 -173.5(2) . . . .
C29 C28 C38 O3 -177.5(2) . . . .
C27 C28 C38 O3 5.5(3) . . . .
C43 N1 C39 C40 -0.5(4) . . . .
N1 C39 C40 C41 -0.2(4) . . . .
C39 C40 C41 C42 1.0(4) . . . .
C39 C40 C41 C44 -178.0(2) . . . .
C40 C41 C42 C43 -1.2(4) . . . .
C44 C41 C42 C43 177.8(2) . . . .
C39 N1 C43 C42 0.3(4) . . . .
C41 C42 C43 N1 0.5(4) . . . .
C40 C41 C44 C49 -152.2(3) . . . .
C42 C41 C44 C49 28.9(4) . . . .
C40 C41 C44 C45 29.7(4) . . . .
C42 C41 C44 C45 -149.3(3) . . . .
C49 C44 C45 C46 1.7(5) . . . .
C41 C44 C45 C46 179.9(3) . . . .
C44 C45 C46 C47 0.6(5) . . . .
C45 C46 C47 C48 -2.6(5) . . . .
C45 C46 C47 C47 179.0(3) . . . 2_676
C46 C47 C48 C49 2.3(4) . . . .
C47 C47 C48 C49 -179.3(3) 2_676 . . .
C45 C44 C49 C48 -2.0(4) . . . .
C41 C44 C49 C48 179.8(2) . . . .
C47 C48 C49 C44 0.0(4) . . . .
